data_7034681
loop_
_publ_author_name
'Guchhait, Tapas'
'Barua, Bhagyasree'
'Biswas, Aritra'
'Basak, Biswanath'
'Mani, Ganesan'

_publ_section_title
;
 Synthesis and structural characterization of silver(i), copper(i)
 coordination polymers and a helicate palladium(ii) complex of
 dipyrrolylmethane-based dipyrazole ligands: the effect of meso
 substituents on structural formation.
;
_journal_issue 19
_journal_name_full 'Dalton transactions (Cambridge, England : 2003)'
_journal_page_first 9091
_journal_page_last 9102
_journal_paper_doi 10.1039/c5dt00430f
_journal_volume 44
_journal_year 2015
_chemical_formula_sum 'C58 H80 Cl4 N16 Pd2'
_chemical_formula_weight 1355.98
_chemical_name_systematic
;
 ?
;
_space_group_IT_number 2
_symmetry_cell_setting triclinic
_symmetry_space_group_name_Hall '-P 1'
_symmetry_space_group_name_H-M 'P -1'
_atom_sites_solution_hydrogens geom
_atom_sites_solution_primary direct
_atom_sites_solution_secondary difmap
_audit_creation_method SHELXL-97
_audit_update_record
;
2015-01-28 deposited with the CCDC.
2015-04-01 downloaded from the CCDC.
;
_cell_angle_alpha 85.626(6)
_cell_angle_beta 76.215(7)
_cell_angle_gamma 81.105(6)
_cell_formula_units_Z 2
_cell_length_a 12.737(3)
_cell_length_b 15.497(3)
_cell_length_c 17.031(4)
_cell_measurement_reflns_used 37633
_cell_measurement_temperature 293(2)
_cell_measurement_theta_max 25.00
_cell_measurement_theta_min 1.66
_cell_volume 3222.9(12)
_computing_structure_refinement 'SHELXL-97 (Sheldrick, 2008)'
_computing_structure_solution sir92
_diffrn_ambient_temperature 293(2)
_diffrn_measured_fraction_theta_full 0.994
_diffrn_measured_fraction_theta_max 0.994
_diffrn_measurement_device_type 'Brucker CCD APEX 2'
_diffrn_measurement_method hemisphere
_diffrn_radiation_monochromator graphite
_diffrn_radiation_source 'fine-focus sealed tube'
_diffrn_radiation_type MoK\a
_diffrn_radiation_wavelength 0.71073
_diffrn_reflns_av_R_equivalents 0.0738
_diffrn_reflns_av_sigmaI/netI 0.0764
_diffrn_reflns_limit_h_max 15
_diffrn_reflns_limit_h_min -15
_diffrn_reflns_limit_k_max 18
_diffrn_reflns_limit_k_min -18
_diffrn_reflns_limit_l_max 20
_diffrn_reflns_limit_l_min -20
_diffrn_reflns_number 37633
_diffrn_reflns_theta_full 25.00
_diffrn_reflns_theta_max 25.00
_diffrn_reflns_theta_min 1.66
_exptl_absorpt_coefficient_mu 0.773
_exptl_absorpt_correction_T_max 0.9267
_exptl_absorpt_correction_T_min 0.8301
_exptl_absorpt_correction_type multi-scan
_exptl_absorpt_process_details sadabs
_exptl_crystal_colour Orange
_exptl_crystal_density_diffrn 1.397
_exptl_crystal_density_method 'not measured'
_exptl_crystal_description Prism
_exptl_crystal_F_000 1400
_exptl_crystal_size_max 0.25
_exptl_crystal_size_mid 0.13
_exptl_crystal_size_min 0.10
_refine_diff_density_max 2.422
_refine_diff_density_min -0.747
_refine_diff_density_rms 0.109
_refine_ls_extinction_method none
_refine_ls_goodness_of_fit_ref 1.031
_refine_ls_hydrogen_treatment mixed
_refine_ls_matrix_type full
_refine_ls_number_parameters 737
_refine_ls_number_reflns 11293
_refine_ls_number_restraints 0
_refine_ls_restrained_S_all 1.031
_refine_ls_R_factor_all 0.0980
_refine_ls_R_factor_gt 0.0670
_refine_ls_shift/su_max 0.001
_refine_ls_shift/su_mean 0.000
_refine_ls_structure_factor_coef Fsqd
_refine_ls_weighting_details 'calc w=1/[\s^2^(Fo^2^)+(0.1150P)^2^+3.1340P] where P=(Fo^2^+2Fc^2^)/3'
_refine_ls_weighting_scheme calc
_refine_ls_wR_factor_gt 0.1856
_refine_ls_wR_factor_ref 0.2100
_reflns_number_gt 7673
_reflns_number_total 11293
_reflns_threshold_expression >2\s(I)
_cod_data_source_file c5dt00430f2.cif
_cod_data_source_block complex7
_cod_depositor_comments
;
The following automatic conversions were performed:

'_symmetry_cell_setting' value 'Triclinic' changed to 'triclinic'
according to
/usr/data/users/saulius/crontab/automatic-downloads/rss-feeds/RSC/lib/dictionaries/cif_core.dic
dictionary named 'cif_core.dic' version 2.4.2 from 2011-04-26.

Automatic conversion script
Id: cif_fix_values 3143 2015-03-26 13:38:13Z robertas 

 Adding full bibliography for 7034676--7034681.cif.
;
_cod_original_cell_volume 3222.8(12)
_cod_original_sg_symbol_H-M P-1
_cod_database_code 7034681

loop_
_symmetry_equiv_pos_as_xyz
'x, y, z'
'-x, -y, -z'

loop_
_atom_site_label
_atom_site_type_symbol
_atom_site_fract_x
_atom_site_fract_y
_atom_site_fract_z
_atom_site_U_iso_or_equiv
_atom_site_adp_type
_atom_site_occupancy
_atom_site_symmetry_multiplicity
_atom_site_calc_flag
_atom_site_refinement_flags
C1 C 0.5758(6) 0.6746(4) 0.7586(4) 0.0542(16) Uani 1 1 d .
C2 C 0.6090(6) 0.6511(5) 0.8288(5) 0.0633(19) Uani 1 1 d .
H2C H 0.6536 0.6805 0.8501 0.076 Uiso 1 1 calc R
C3 C 0.5658(6) 0.5767(5) 0.8632(4) 0.0618(18) Uani 1 1 d .
H3 H 0.5760 0.5474 0.9111 0.074 Uiso 1 1 calc R
C4 C 0.5066(6) 0.5548(4) 0.8144(4) 0.0558(17) Uani 1 1 d .
C5 C 0.4408(6) 0.4795(4) 0.8196(4) 0.0581(17) Uani 1 1 d .
C6 C 0.4953(7) 0.4171(5) 0.7525(5) 0.077(2) Uani 1 1 d .
H6A H 0.4498 0.3719 0.7546 0.092 Uiso 1 1 calc R
H6B H 0.4988 0.4490 0.7009 0.092 Uiso 1 1 calc R
C7 C 0.6095(7) 0.3736(6) 0.7557(7) 0.096(3) Uani 1 1 d .
H7A H 0.6375 0.3354 0.7114 0.144 Uiso 1 1 calc R
H7B H 0.6071 0.3404 0.8059 0.144 Uiso 1 1 calc R
H7C H 0.6562 0.4175 0.7519 0.144 Uiso 1 1 calc R
C8 C 0.4333(6) 0.4333(5) 0.9036(5) 0.070(2) Uani 1 1 d .
H8A H 0.5064 0.4194 0.9129 0.084 Uiso 1 1 calc R
H8B H 0.3915 0.4736 0.9442 0.084 Uiso 1 1 calc R
C9 C 0.3821(8) 0.3507(6) 0.9153(7) 0.099(3) Uani 1 1 d .
H9A H 0.3794 0.3270 0.9694 0.148 Uiso 1 1 calc R
H9B H 0.4247 0.3090 0.8773 0.148 Uiso 1 1 calc R
H9C H 0.3093 0.3635 0.9069 0.148 Uiso 1 1 calc R
C10 C 0.3284(6) 0.5188(4) 0.8095(4) 0.0544(16) Uani 1 1 d .
C11 C 0.2747(7) 0.5114(5) 0.7516(5) 0.066(2) Uani 1 1 d .
H11 H 0.2985 0.4741 0.7087 0.079 Uiso 1 1 calc R
C12 C 0.1769(6) 0.5696(5) 0.7669(4) 0.0603(18) Uani 1 1 d .
H12 H 0.1244 0.5774 0.7363 0.072 Uiso 1 1 calc R
C13 C 0.1726(5) 0.6126(4) 0.8347(4) 0.0510(15) Uani 1 1 d .
C14 C 0.0905(6) 0.6837(4) 0.8743(4) 0.0522(16) Uani 1 1 d .
H14A H 0.1276 0.7324 0.8795 0.063 Uiso 1 1 calc R
H14B H 0.0409 0.7037 0.8393 0.063 Uiso 1 1 calc R
C15 C -0.0566(6) 0.6124(4) 0.9712(5) 0.0591(18) Uani 1 1 d .
C16 C -0.1015(7) 0.5830(6) 0.9070(6) 0.081(2) Uani 1 1 d .
H16A H -0.0619 0.6027 0.8551 0.122 Uiso 1 1 calc R
H16B H -0.1772 0.6070 0.9146 0.122 Uiso 1 1 calc R
H16C H -0.0944 0.5204 0.9095 0.122 Uiso 1 1 calc R
C17 C -0.0840(6) 0.6010(5) 1.0531(6) 0.070(2) Uani 1 1 d .
H17 H -0.1382 0.5700 1.0829 0.084 Uiso 1 1 calc R
C18 C -0.0164(6) 0.6440(5) 1.0839(4) 0.0609(18) Uani 1 1 d .
C19 C -0.0132(9) 0.6514(7) 1.1685(5) 0.093(3) Uani 1 1 d .
H19A H 0.0432 0.6850 1.1709 0.139 Uiso 1 1 calc R
H19B H 0.0018 0.5941 1.1925 0.139 Uiso 1 1 calc R
H19C H -0.0824 0.6799 1.1975 0.139 Uiso 1 1 calc R
C20 C 0.1564(8) 0.8453(7) 1.2013(5) 0.087(3) Uani 1 1 d .
H20A H 0.1077 0.8168 1.1804 0.131 Uiso 1 1 calc R
H20B H 0.1230 0.9038 1.2148 0.131 Uiso 1 1 calc R
H20C H 0.1716 0.8136 1.2489 0.131 Uiso 1 1 calc R
C21 C 0.2604(7) 0.8481(5) 1.1389(4) 0.064(2) Uani 1 1 d .
C22 C 0.3516(7) 0.8825(5) 1.1425(5) 0.071(2) Uani 1 1 d .
H22 H 0.3617 0.9109 1.1858 0.085 Uiso 1 1 calc R
C23 C 0.4238(7) 0.8676(4) 1.0717(5) 0.064(2) Uani 1 1 d .
C24 C 0.5370(7) 0.8898(5) 1.0388(6) 0.080(2) Uani 1 1 d .
H24A H 0.5650 0.8679 0.9855 0.120 Uiso 1 1 calc R
H24B H 0.5834 0.8636 1.0736 0.120 Uiso 1 1 calc R
H24C H 0.5350 0.9521 1.0363 0.120 Uiso 1 1 calc R
C25 C 0.4183(6) 0.8011(5) 0.9417(5) 0.0632(19) Uani 1 1 d .
H25A H 0.4940 0.7752 0.9352 0.076 Uiso 1 1 calc R
H25B H 0.3784 0.7567 0.9307 0.076 Uiso 1 1 calc R
C26 C 0.4123(5) 0.8728(4) 0.8815(4) 0.0541(16) Uani 1 1 d .
C27 C 0.4934(6) 0.9119(5) 0.8317(5) 0.0638(19) Uani 1 1 d .
H27 H 0.5670 0.9002 0.8323 0.077 Uiso 1 1 calc R
C28 C 0.4479(6) 0.9730(5) 0.7793(5) 0.0629(18) Uani 1 1 d .
H28 H 0.4858 1.0082 0.7392 0.076 Uiso 1 1 calc R
C29 C 0.3384(6) 0.9711(4) 0.7980(4) 0.0541(16) Uani 1 1 d .
C30 C 0.2469(6) 1.0185(5) 0.7628(4) 0.0599(18) Uani 1 1 d .
C31 C 0.1665(6) 1.0747(5) 0.8264(5) 0.070(2) Uani 1 1 d .
H31A H 0.1401 1.0374 0.8730 0.084 Uiso 1 1 calc R
H31B H 0.1044 1.0998 0.8044 0.084 Uiso 1 1 calc R
C32 C 0.2132(8) 1.1487(6) 0.8546(6) 0.097(3) Uani 1 1 d .
H32A H 0.1578 1.1805 0.8946 0.145 Uiso 1 1 calc R
H32B H 0.2373 1.1873 0.8093 0.145 Uiso 1 1 calc R
H32C H 0.2739 1.1246 0.8776 0.145 Uiso 1 1 calc R
C33 C 0.2945(7) 1.0736(5) 0.6867(5) 0.075(2) Uani 1 1 d .
H33A H 0.3343 1.1155 0.7023 0.090 Uiso 1 1 calc R
H33B H 0.3462 1.0352 0.6487 0.090 Uiso 1 1 calc R
C34 C 0.2093(10) 1.1226(7) 0.6443(6) 0.110(3) Uani 1 1 d .
H34A H 0.2447 1.1552 0.5980 0.164 Uiso 1 1 calc R
H34B H 0.1587 1.1620 0.6810 0.164 Uiso 1 1 calc R
H34C H 0.1707 1.0816 0.6273 0.164 Uiso 1 1 calc R
C35 C 0.1895(6) 0.9490(5) 0.7394(4) 0.0594(18) Uani 1 1 d .
C36 C 0.0860(6) 0.9334(6) 0.7613(5) 0.073(2) Uani 1 1 d .
H36 H 0.0291 0.9664 0.7962 0.087 Uiso 1 1 calc R
C37 C 0.0781(6) 0.8575(5) 0.7220(5) 0.069(2) Uani 1 1 d .
H37 H 0.0153 0.8320 0.7267 0.082 Uiso 1 1 calc R
C38 C 0.1774(6) 0.8296(5) 0.6771(4) 0.0572(17) Uani 1 1 d .
C39 C 0.2171(7) 0.7525(5) 0.6266(4) 0.0630(19) Uani 1 1 d .
H39A H 0.2806 0.7200 0.6426 0.076 Uiso 1 1 calc R
H39B H 0.1608 0.7147 0.6371 0.076 Uiso 1 1 calc R
C40 C 0.1796(7) 0.7984(5) 0.4883(5) 0.075(2) Uani 1 1 d .
C41 C 0.0591(8) 0.8073(8) 0.5160(6) 0.108(3) Uani 1 1 d .
H41A H 0.0397 0.7926 0.5729 0.161 Uiso 1 1 calc R
H41B H 0.0314 0.7686 0.4871 0.161 Uiso 1 1 calc R
H41C H 0.0282 0.8665 0.5061 0.161 Uiso 1 1 calc R
C42 C 0.2443(8) 0.8123(6) 0.4150(5) 0.078(2) Uani 1 1 d .
H42 H 0.2208 0.8301 0.3678 0.094 Uiso 1 1 calc R
C43 C 0.3496(7) 0.7959(5) 0.4215(5) 0.070(2) Uani 1 1 d .
C44 C 0.4532(8) 0.8032(7) 0.3588(5) 0.098(3) Uani 1 1 d .
H44A H 0.5145 0.7874 0.3831 0.147 Uiso 1 1 calc R
H44B H 0.4524 0.8623 0.3372 0.147 Uiso 1 1 calc R
H44C H 0.4588 0.7647 0.3160 0.147 Uiso 1 1 calc R
C45 C 0.7273(7) 0.6801(5) 0.5036(5) 0.0663(19) Uani 1 1 d .
C46 C 0.7198(8) 0.6574(7) 0.4209(5) 0.089(3) Uani 1 1 d .
H46A H 0.6449 0.6679 0.4170 0.133 Uiso 1 1 calc R
H46B H 0.7479 0.5968 0.4124 0.133 Uiso 1 1 calc R
H46C H 0.7618 0.6929 0.3805 0.133 Uiso 1 1 calc R
C47 C 0.8191(7) 0.6741(6) 0.5359(5) 0.079(2) Uani 1 1 d .
H47 H 0.8911 0.6552 0.5101 0.094 Uiso 1 1 calc R
C48 C 0.7816(6) 0.7018(6) 0.6130(5) 0.072(2) Uani 1 1 d .
C49 C 0.8406(7) 0.7110(8) 0.6768(6) 0.101(3) Uani 1 1 d .
H49A H 0.7892 0.7329 0.7244 0.151 Uiso 1 1 calc R
H49B H 0.8924 0.7511 0.6575 0.151 Uiso 1 1 calc R
H49C H 0.8782 0.6551 0.6896 0.151 Uiso 1 1 calc R
C50 C 0.5958(6) 0.7495(4) 0.7008(4) 0.0581(17) Uani 1 1 d .
H50A H 0.5271 0.7768 0.6891 0.070 Uiso 1 1 calc R
H50B H 0.6242 0.7925 0.7256 0.070 Uiso 1 1 calc R
C51 C 0.2667(11) 0.5554(8) 0.4584(9) 0.122(4) Uani 1 1 d .
H51A H 0.2580 0.5192 0.4178 0.183 Uiso 1 1 calc R
H51B H 0.3287 0.5299 0.4793 0.183 Uiso 1 1 calc R
H51C H 0.2778 0.6126 0.4350 0.183 Uiso 1 1 calc R
C52 C 0.1733(13) 0.5621(8) 0.5211(10) 0.110(4) Uani 1 1 d .
C53 C 0.2506(12) 1.0347(9) 0.3633(11) 0.125(4) Uani 1 1 d .
C54 C 0.2563(13) 1.0384(10) 0.4459(11) 0.161(6) Uani 1 1 d .
H54A H 0.2092 1.0006 0.4792 0.241 Uiso 1 1 calc R
H54B H 0.2336 1.0973 0.4631 0.241 Uiso 1 1 calc R
H54C H 0.3301 1.0197 0.4507 0.241 Uiso 1 1 calc R
C55 C 0.0891(16) 0.6007(15) 1.3309(10) 0.159(6) Uani 1 1 d .
C56 C 0.1278(18) 0.5121(13) 1.2982(17) 0.241(11) Uani 1 1 d .
H56A H 0.1763 0.4799 1.3288 0.361 Uiso 1 1 calc R
H56B H 0.1656 0.5174 1.2425 0.361 Uiso 1 1 calc R
H56C H 0.0663 0.4818 1.3022 0.361 Uiso 1 1 calc R
C57 C 0.8220(8) 0.9375(6) 0.9297(7) 0.100(3) Uani 1 1 d .
H57A H 0.7787 0.9866 0.9095 0.151 Uiso 1 1 calc R
H57B H 0.8978 0.9443 0.9126 0.151 Uiso 1 1 calc R
H57C H 0.8010 0.9342 0.9877 0.151 Uiso 1 1 calc R
C58 C 0.8045(9) 0.8583(8) 0.8984(7) 0.098(3) Uani 1 1 d .
N1 N 0.5125(5) 0.6144(4) 0.7503(3) 0.0536(13) Uani 1 1 d .
H1 H 0.501(6) 0.600(5) 0.700(5) 0.064 Uiso 1 1 d .
N2 N 0.2655(5) 0.5810(4) 0.8601(4) 0.0532(14) Uani 1 1 d .
H2 H 0.282(6) 0.596(5) 0.899(5) 0.064 Uiso 1 1 d .
N3 N 0.0265(4) 0.6603(3) 0.9541(3) 0.0509(13) Uani 1 1 d .
N4 N 0.0517(5) 0.6795(3) 1.0226(3) 0.0548(14) Uani 1 1 d .
N5 N 0.2751(5) 0.8135(4) 1.0669(4) 0.0565(14) Uani 1 1 d .
N6 N 0.3752(5) 0.8252(3) 1.0261(4) 0.0562(14) Uani 1 1 d .
N7 N 0.3183(5) 0.9096(4) 0.8608(4) 0.0583(15) Uani 1 1 d .
H7 H 0.255(7) 0.907(5) 0.881(5) 0.070 Uiso 1 1 d .
N8 N 0.2461(5) 0.8861(4) 0.6871(3) 0.0553(14) Uani 1 1 d .
H8 H 0.310(6) 0.880(5) 0.663(5) 0.066 Uiso 1 1 d .
N9 N 0.2461(5) 0.7740(4) 0.5399(4) 0.0602(15) Uani 1 1 d .
N10 N 0.3495(5) 0.7721(4) 0.4995(3) 0.0610(15) Uani 1 1 d .
N11 N 0.6382(5) 0.7105(4) 0.5589(3) 0.0581(14) Uani 1 1 d .
N12 N 0.6731(5) 0.7242(4) 0.6248(3) 0.0578(14) Uani 1 1 d .
N13 N 0.0989(11) 0.5693(9) 0.5703(9) 0.148(5) Uani 1 1 d .
N14 N 0.2369(16) 1.0288(10) 0.3020(9) 0.196(7) Uani 1 1 d .
N15 N 0.0575(16) 0.6660(14) 1.3593(11) 0.222(9) Uani 1 1 d .
N16 N 0.7895(13) 0.7986(9) 0.8746(9) 0.176(6) Uani 1 1 d .
Cl1 Cl 0.27318(17) 0.61801(11) 1.05630(14) 0.0738(6) Uani 1 1 d .
Cl2 Cl 0.07631(14) 0.87611(11) 0.99955(12) 0.0632(5) Uani 1 1 d .
Cl3 Cl 0.4666(2) 0.59770(12) 0.55766(15) 0.0833(6) Uani 1 1 d .
Cl4 Cl 0.49710(18) 0.88730(12) 0.53985(14) 0.0753(6) Uani 1 1 d .
Pd1 Pd 0.16941(4) 0.74707(3) 1.03473(3) 0.04995(18) Uani 1 1 d .
Pd2 Pd 0.48747(5) 0.74183(3) 0.54009(3) 0.05553(19) Uani 1 1 d .

loop_
_atom_site_aniso_label
_atom_site_aniso_U_11
_atom_site_aniso_U_22
_atom_site_aniso_U_33
_atom_site_aniso_U_23
_atom_site_aniso_U_13
_atom_site_aniso_U_12
C1 0.060(4) 0.050(4) 0.049(4) -0.010(3) -0.004(3) -0.005(3)
C2 0.068(5) 0.062(5) 0.063(5) -0.014(4) -0.022(4) -0.001(4)
C3 0.070(5) 0.060(4) 0.053(4) 0.000(3) -0.015(4) -0.002(4)
C4 0.058(4) 0.051(4) 0.054(4) -0.002(3) -0.008(3) -0.003(3)
C5 0.062(4) 0.044(4) 0.063(4) -0.001(3) -0.004(4) -0.007(3)
C6 0.090(6) 0.055(5) 0.077(5) -0.010(4) -0.006(5) -0.007(4)
C7 0.082(6) 0.075(6) 0.119(8) -0.027(5) -0.002(6) 0.005(5)
C8 0.068(5) 0.059(4) 0.070(5) 0.017(4) -0.007(4) 0.006(4)
C9 0.092(6) 0.066(5) 0.116(8) 0.028(5) 0.010(6) -0.012(5)
C10 0.067(4) 0.041(3) 0.048(4) -0.002(3) 0.002(3) -0.012(3)
C11 0.088(6) 0.053(4) 0.055(4) -0.013(3) -0.007(4) -0.014(4)
C12 0.076(5) 0.060(4) 0.050(4) 0.002(3) -0.021(4) -0.020(4)
C13 0.060(4) 0.043(3) 0.051(4) 0.001(3) -0.011(3) -0.017(3)
C14 0.063(4) 0.040(3) 0.054(4) 0.005(3) -0.016(3) -0.011(3)
C15 0.055(4) 0.047(4) 0.077(5) -0.002(3) -0.019(4) -0.008(3)
C16 0.075(5) 0.075(5) 0.101(7) -0.004(5) -0.025(5) -0.021(4)
C17 0.062(5) 0.051(4) 0.093(6) 0.004(4) -0.008(4) -0.014(4)
C18 0.067(5) 0.052(4) 0.056(4) 0.007(3) -0.005(4) -0.006(3)
C19 0.117(8) 0.093(7) 0.063(5) -0.001(5) -0.005(5) -0.023(6)
C20 0.099(7) 0.103(7) 0.063(5) -0.015(5) -0.018(5) -0.016(5)
C21 0.089(6) 0.056(4) 0.055(4) -0.010(3) -0.031(4) -0.004(4)
C22 0.096(6) 0.061(5) 0.065(5) -0.012(4) -0.038(5) -0.005(4)
C23 0.079(5) 0.042(4) 0.082(6) -0.010(4) -0.040(5) -0.003(3)
C24 0.084(6) 0.058(5) 0.110(7) -0.011(5) -0.039(5) -0.012(4)
C25 0.070(5) 0.050(4) 0.072(5) -0.020(4) -0.016(4) -0.005(3)
C26 0.051(4) 0.045(4) 0.065(4) -0.018(3) -0.009(3) -0.003(3)
C27 0.050(4) 0.059(4) 0.082(5) -0.021(4) -0.006(4) -0.010(3)
C28 0.066(5) 0.056(4) 0.061(5) -0.009(3) 0.001(4) -0.014(4)
C29 0.058(4) 0.048(4) 0.055(4) -0.006(3) -0.006(3) -0.013(3)
C30 0.067(5) 0.057(4) 0.056(4) -0.008(3) -0.012(4) -0.011(3)
C31 0.074(5) 0.063(5) 0.066(5) -0.009(4) -0.012(4) 0.006(4)
C32 0.097(7) 0.092(7) 0.099(7) -0.032(6) -0.020(6) 0.004(5)
C33 0.099(6) 0.064(5) 0.060(5) 0.005(4) -0.006(4) -0.030(4)
C34 0.154(10) 0.089(7) 0.088(7) 0.020(5) -0.033(7) -0.027(7)
C35 0.060(4) 0.059(4) 0.055(4) -0.005(3) -0.006(3) -0.004(3)
C36 0.053(4) 0.082(6) 0.071(5) -0.012(4) 0.009(4) -0.003(4)
C37 0.060(5) 0.072(5) 0.074(5) 0.001(4) -0.006(4) -0.024(4)
C38 0.068(5) 0.054(4) 0.051(4) 0.003(3) -0.011(4) -0.017(3)
C39 0.085(5) 0.053(4) 0.055(4) 0.008(3) -0.015(4) -0.025(4)
C40 0.087(6) 0.066(5) 0.080(6) -0.003(4) -0.030(5) -0.018(4)
C41 0.087(7) 0.149(10) 0.093(7) -0.003(7) -0.034(6) -0.014(6)
C42 0.109(7) 0.075(5) 0.059(5) 0.014(4) -0.028(5) -0.030(5)
C43 0.085(6) 0.069(5) 0.061(5) 0.008(4) -0.025(4) -0.022(4)
C44 0.110(7) 0.126(8) 0.055(5) 0.020(5) -0.009(5) -0.038(6)
C45 0.074(5) 0.060(4) 0.058(4) -0.013(4) 0.001(4) -0.006(4)
C46 0.097(7) 0.099(7) 0.063(5) -0.017(5) -0.005(5) -0.009(5)
C47 0.067(5) 0.088(6) 0.075(6) -0.011(5) -0.002(4) -0.010(4)
C48 0.064(5) 0.079(5) 0.073(5) -0.018(4) -0.008(4) -0.013(4)
C49 0.070(6) 0.159(10) 0.078(6) -0.017(6) -0.013(5) -0.033(6)
C50 0.062(4) 0.053(4) 0.054(4) -0.010(3) -0.003(3) -0.007(3)
C51 0.117(10) 0.098(8) 0.160(12) -0.012(8) -0.048(9) -0.016(7)
C52 0.123(11) 0.078(7) 0.138(12) -0.008(8) -0.048(9) -0.017(8)
C53 0.139(11) 0.096(8) 0.134(12) -0.026(9) -0.008(10) -0.020(7)
C54 0.180(15) 0.132(12) 0.187(17) -0.045(11) -0.047(13) -0.048(11)
C55 0.192(17) 0.181(18) 0.114(12) -0.014(11) -0.051(11) -0.032(15)
C56 0.23(2) 0.133(15) 0.40(3) 0.022(19) -0.16(2) -0.035(15)
C57 0.092(7) 0.076(6) 0.135(9) 0.006(6) -0.029(6) -0.020(5)
C58 0.093(7) 0.090(7) 0.103(8) 0.003(6) -0.013(6) -0.007(6)
N1 0.064(3) 0.050(3) 0.046(3) 0.001(3) -0.010(3) -0.011(3)
N2 0.062(4) 0.046(3) 0.054(4) 0.000(3) -0.019(3) -0.007(3)
N3 0.055(3) 0.044(3) 0.054(3) -0.001(2) -0.014(3) -0.008(2)
N4 0.069(4) 0.041(3) 0.057(4) -0.001(3) -0.020(3) -0.009(3)
N5 0.068(4) 0.046(3) 0.061(4) -0.009(3) -0.026(3) -0.006(3)
N6 0.068(4) 0.046(3) 0.059(4) -0.012(3) -0.025(3) -0.002(3)
N7 0.057(3) 0.061(4) 0.056(4) -0.009(3) -0.006(3) -0.014(3)
N8 0.059(3) 0.056(3) 0.046(3) -0.001(3) 0.000(3) -0.012(3)
N9 0.075(4) 0.053(3) 0.057(4) -0.004(3) -0.020(3) -0.016(3)
N10 0.077(4) 0.055(3) 0.049(3) 0.002(3) -0.010(3) -0.015(3)
N11 0.069(4) 0.054(3) 0.052(3) -0.006(3) -0.011(3) -0.014(3)
N12 0.064(4) 0.055(3) 0.054(4) -0.005(3) -0.007(3) -0.017(3)
N13 0.139(11) 0.154(11) 0.150(12) -0.007(9) -0.035(9) -0.012(9)
N14 0.31(2) 0.144(12) 0.119(11) -0.015(9) -0.013(13) -0.031(12)
N15 0.240(19) 0.25(2) 0.177(15) -0.096(15) -0.048(13) -0.009(16)
N16 0.216(14) 0.119(9) 0.219(15) -0.062(10) -0.077(12) -0.034(9)
Cl1 0.0857(13) 0.0460(9) 0.0976(15) -0.0052(9) -0.0446(12) 0.0044(9)
Cl2 0.0625(10) 0.0452(9) 0.0809(12) 0.0008(8) -0.0207(9) 0.0007(8)
Cl3 0.1137(17) 0.0444(10) 0.1031(16) -0.0035(10) -0.0430(14) -0.0175(10)
Cl4 0.0862(13) 0.0441(9) 0.0979(15) 0.0029(9) -0.0221(12) -0.0175(9)
Pd1 0.0606(3) 0.0395(3) 0.0518(3) -0.0042(2) -0.0184(2) -0.0036(2)
Pd2 0.0724(4) 0.0433(3) 0.0513(3) -0.0019(2) -0.0129(3) -0.0117(2)

loop_
_atom_type_symbol
_atom_type_description
_atom_type_scat_dispersion_real
_atom_type_scat_dispersion_imag
_atom_type_scat_source
C C 0.0033 0.0016 'International Tables Vol C Tables 4.2.6.8 and 6.1.1.4'
H H 0.0000 0.0000 'International Tables Vol C Tables 4.2.6.8 and 6.1.1.4'
N N 0.0061 0.0033 'International Tables Vol C Tables 4.2.6.8 and 6.1.1.4'
Cl Cl 0.1484 0.1585 'International Tables Vol C Tables 4.2.6.8 and 6.1.1.4'
Pd Pd -0.9988 1.0072 'International Tables Vol C Tables 4.2.6.8 and 6.1.1.4'

loop_
_geom_angle_atom_site_label_1
_geom_angle_atom_site_label_2
_geom_angle_atom_site_label_3
_geom_angle
N1 C1 C2 106.0(6)
N1 C1 C50 123.1(6)
C2 C1 C50 131.0(7)
C1 C2 C3 109.2(7)
C1 C2 H2C 125.4
C3 C2 H2C 125.4
C4 C3 C2 107.1(6)
C4 C3 H3 126.4
C2 C3 H3 126.4
C3 C4 N1 108.3(6)
C3 C4 C5 131.7(7)
N1 C4 C5 120.1(6)
C10 C5 C6 110.0(6)
C10 C5 C4 107.1(5)
C6 C5 C4 109.7(6)
C10 C5 C8 110.3(6)
C6 C5 C8 111.3(6)
C4 C5 C8 108.2(6)
C7 C6 C5 115.1(7)
C7 C6 H6A 108.5
C5 C6 H6A 108.5
C7 C6 H6B 108.5
C5 C6 H6B 108.5
H6A C6 H6B 107.5
C6 C7 H7A 109.5
C6 C7 H7B 109.5
H7A C7 H7B 109.5
C6 C7 H7C 109.5
H7A C7 H7C 109.5
H7B C7 H7C 109.5
C9 C8 C5 115.0(8)
C9 C8 H8A 108.5
C5 C8 H8A 108.5
C9 C8 H8B 108.5
C5 C8 H8B 108.5
H8A C8 H8B 107.5
C8 C9 H9A 109.5
C8 C9 H9B 109.5
H9A C9 H9B 109.5
C8 C9 H9C 109.5
H9A C9 H9C 109.5
H9B C9 H9C 109.5
C11 C10 N2 106.8(6)
C11 C10 C5 132.0(6)
N2 C10 C5 120.9(6)
C10 C11 C12 108.5(6)
C10 C11 H11 125.8
C12 C11 H11 125.8
C13 C12 C11 107.7(6)
C13 C12 H12 126.2
C11 C12 H12 126.2
C12 C13 N2 106.7(6)
C12 C13 C14 129.8(6)
N2 C13 C14 123.5(6)
N3 C14 C13 115.1(5)
N3 C14 H14A 108.5
C13 C14 H14A 108.5
N3 C14 H14B 108.5
C13 C14 H14B 108.5
H14A C14 H14B 107.5
N3 C15 C17 106.4(6)
N3 C15 C16 121.8(7)
C17 C15 C16 131.8(7)
C15 C16 H16A 109.5
C15 C16 H16B 109.5
H16A C16 H16B 109.5
C15 C16 H16C 109.5
H16A C16 H16C 109.5
H16B C16 H16C 109.5
C15 C17 C18 107.4(7)
C15 C17 H17 126.3
C18 C17 H17 126.3
N4 C18 C17 108.8(7)
N4 C18 C19 122.5(7)
C17 C18 C19 128.7(8)
C18 C19 H19A 109.5
C18 C19 H19B 109.5
H19A C19 H19B 109.5
C18 C19 H19C 109.5
H19A C19 H19C 109.5
H19B C19 H19C 109.5
C21 C20 H20A 109.5
C21 C20 H20B 109.5
H20A C20 H20B 109.5
C21 C20 H20C 109.5
H20A C20 H20C 109.5
H20B C20 H20C 109.5
N5 C21 C22 109.7(8)
N5 C21 C20 120.9(7)
C22 C21 C20 129.4(7)
C23 C22 C21 106.9(7)
C23 C22 H22 126.6
C21 C22 H22 126.6
C22 C23 N6 106.9(7)
C22 C23 C24 132.5(7)
N6 C23 C24 120.6(7)
C23 C24 H24A 109.5
C23 C24 H24B 109.5
H24A C24 H24B 109.5
C23 C24 H24C 109.5
H24A C24 H24C 109.5
H24B C24 H24C 109.5
C26 C25 N6 115.3(6)
C26 C25 H25A 108.4
N6 C25 H25A 108.4
C26 C25 H25B 108.4
N6 C25 H25B 108.4
H25A C25 H25B 107.5
N7 C26 C27 106.0(7)
N7 C26 C25 123.7(7)
C27 C26 C25 130.1(7)
C26 C27 C28 109.1(6)
C26 C27 H27 125.5
C28 C27 H27 125.5
C29 C28 C27 107.5(7)
C29 C28 H28 126.2
C27 C28 H28 126.2
C28 C29 N7 106.4(6)
C28 C29 C30 133.0(7)
N7 C29 C30 120.6(6)
C29 C30 C35 106.7(6)
C29 C30 C31 109.9(6)
C35 C30 C31 109.1(6)
C29 C30 C33 109.4(6)
C35 C30 C33 109.8(6)
C31 C30 C33 111.8(6)
C30 C31 C32 114.7(7)
C30 C31 H31A 108.6
C32 C31 H31A 108.6
C30 C31 H31B 108.6
C32 C31 H31B 108.6
H31A C31 H31B 107.6
C31 C32 H32A 109.5
C31 C32 H32B 109.5
H32A C32 H32B 109.5
C31 C32 H32C 109.5
H32A C32 H32C 109.5
H32B C32 H32C 109.5
C34 C33 C30 114.2(8)
C34 C33 H33A 108.7
C30 C33 H33A 108.7
C34 C33 H33B 108.7
C30 C33 H33B 108.7
H33A C33 H33B 107.6
C33 C34 H34A 109.5
C33 C34 H34B 109.5
H34A C34 H34B 109.5
C33 C34 H34C 109.5
H34A C34 H34C 109.5
H34B C34 H34C 109.5
C36 C35 N8 107.3(7)
C36 C35 C30 132.0(7)
N8 C35 C30 120.6(6)
C35 C36 C37 108.0(7)
C35 C36 H36 126.0
C37 C36 H36 126.0
C38 C37 C36 107.6(7)
C38 C37 H37 126.2
C36 C37 H37 126.2
C37 C38 N8 107.2(6)
C37 C38 C39 130.8(7)
N8 C38 C39 122.0(7)
N9 C39 C38 113.9(6)
N9 C39 H39A 108.8
C38 C39 H39A 108.8
N9 C39 H39B 108.8
C38 C39 H39B 108.8
H39A C39 H39B 107.7
C42 C40 N9 106.9(8)
C42 C40 C41 131.3(9)
N9 C40 C41 121.8(8)
C40 C41 H41A 109.5
C40 C41 H41B 109.5
H41A C41 H41B 109.5
C40 C41 H41C 109.5
H41A C41 H41C 109.5
H41B C41 H41C 109.5
C40 C42 C43 108.3(8)
C40 C42 H42 125.8
C43 C42 H42 125.8
N10 C43 C42 107.8(7)
N10 C43 C44 122.1(7)
C42 C43 C44 130.1(8)
C43 C44 H44A 109.5
C43 C44 H44B 109.5
H44A C44 H44B 109.5
C43 C44 H44C 109.5
H44A C44 H44C 109.5
H44B C44 H44C 109.5
N11 C45 C47 109.5(7)
N11 C45 C46 121.3(7)
C47 C45 C46 129.2(8)
C45 C46 H46A 109.5
C45 C46 H46B 109.5
H46A C46 H46B 109.5
C45 C46 H46C 109.5
H46A C46 H46C 109.5
H46B C46 H46C 109.5
C48 C47 C45 105.9(7)
C48 C47 H47 127.0
C45 C47 H47 127.0
N12 C48 C47 107.2(7)
N12 C48 C49 121.8(7)
C47 C48 C49 131.0(8)
C48 C49 H49A 109.5
C48 C49 H49B 109.5
H49A C49 H49B 109.5
C48 C49 H49C 109.5
H49A C49 H49C 109.5
H49B C49 H49C 109.5
N12 C50 C1 112.7(6)
N12 C50 H50A 109.1
C1 C50 H50A 109.1
N12 C50 H50B 109.1
C1 C50 H50B 109.1
H50A C50 H50B 107.8
C52 C51 H51A 109.5
C52 C51 H51B 109.5
H51A C51 H51B 109.5
C52 C51 H51C 109.5
H51A C51 H51C 109.5
H51B C51 H51C 109.5
N13 C52 C51 178.4(16)
N14 C53 C54 173.3(19)
C53 C54 H54A 109.5
C53 C54 H54B 109.5
H54A C54 H54B 109.5
C53 C54 H54C 109.5
H54A C54 H54C 109.5
H54B C54 H54C 109.5
N15 C55 C56 177(2)
C55 C56 H56A 109.5
C55 C56 H56B 109.5
H56A C56 H56B 109.5
C55 C56 H56C 109.5
H56A C56 H56C 109.5
H56B C56 H56C 109.5
C58 C57 H57A 109.5
C58 C57 H57B 109.5
H57A C57 H57B 109.5
C58 C57 H57C 109.5
H57A C57 H57C 109.5
H57B C57 H57C 109.5
N16 C58 C57 178.9(14)
C1 N1 C4 109.4(6)
C1 N1 H1 125(4)
C4 N1 H1 121(4)
C13 N2 C10 110.4(6)
C13 N2 H2 126(5)
C10 N2 H2 124(5)
C15 N3 N4 110.6(6)
C15 N3 C14 127.5(6)
N4 N3 C14 121.8(5)
C18 N4 N3 106.9(6)
C18 N4 Pd1 124.7(5)
N3 N4 Pd1 128.4(5)
N6 N5 C21 106.4(6)
N6 N5 Pd1 128.3(4)
C21 N5 Pd1 125.0(6)
N5 N6 C23 110.2(6)
N5 N6 C25 122.4(5)
C23 N6 C25 127.3(7)
C26 N7 C29 111.0(6)
C26 N7 H7 133(6)
C29 N7 H7 115(6)
C35 N8 C38 109.8(6)
C35 N8 H8 129(6)
C38 N8 H8 121(6)
N10 N9 C40 109.4(6)
N10 N9 C39 121.7(6)
C40 N9 C39 129.0(7)
N9 N10 C43 107.7(6)
N9 N10 Pd2 129.5(5)
C43 N10 Pd2 122.9(6)
C45 N11 N12 106.1(6)
C45 N11 Pd2 125.6(5)
N12 N11 Pd2 127.9(5)
C48 N12 N11 111.2(6)
C48 N12 C50 127.1(6)
N11 N12 C50 121.2(6)
N5 Pd1 N4 170.3(2)
N5 Pd1 Cl1 90.58(16)
N4 Pd1 Cl1 88.85(16)
N5 Pd1 Cl2 89.39(16)
N4 Pd1 Cl2 92.19(16)
Cl1 Pd1 Cl2 173.98(8)
N11 Pd2 N10 169.5(2)
N11 Pd2 Cl4 91.72(17)
N10 Pd2 Cl4 88.72(17)
N11 Pd2 Cl3 89.04(17)
N10 Pd2 Cl3 91.88(18)
Cl4 Pd2 Cl3 172.54(9)

loop_
_geom_bond_atom_site_label_1
_geom_bond_atom_site_label_2
_geom_bond_distance
C1 N1 1.359(9)
C1 C2 1.366(10)
C1 C50 1.477(10)
C2 C3 1.384(11)
C2 H2C 0.9300
C3 C4 1.339(10)
C3 H3 0.9300
C4 N1 1.371(9)
C4 C5 1.524(10)
C5 C10 1.511(10)
C5 C6 1.519(10)
C5 C8 1.538(10)
C6 C7 1.517(12)
C6 H6A 0.9700
C6 H6B 0.9700
C7 H7A 0.9600
C7 H7B 0.9600
C7 H7C 0.9600
C8 C9 1.503(12)
C8 H8A 0.9700
C8 H8B 0.9700
C9 H9A 0.9600
C9 H9B 0.9600
C9 H9C 0.9600
C10 C11 1.347(10)
C10 N2 1.368(9)
C11 C12 1.402(11)
C11 H11 0.9300
C12 C13 1.364(9)
C12 H12 0.9300
C13 N2 1.363(8)
C13 C14 1.478(9)
C14 N3 1.460(8)
C14 H14A 0.9700
C14 H14B 0.9700
C15 N3 1.348(9)
C15 C17 1.359(11)
C15 C16 1.478(11)
C16 H16A 0.9600
C16 H16B 0.9600
C16 H16C 0.9600
C17 C18 1.381(11)
C17 H17 0.9300
C18 N4 1.331(9)
C18 C19 1.465(11)
C19 H19A 0.9600
C19 H19B 0.9600
C19 H19C 0.9600
C20 C21 1.492(12)
C20 H20A 0.9600
C20 H20B 0.9600
C20 H20C 0.9600
C21 N5 1.335(9)
C21 C22 1.367(11)
C22 C23 1.342(11)
C22 H22 0.9300
C23 N6 1.360(8)
C23 C24 1.500(12)
C24 H24A 0.9600
C24 H24B 0.9600
C24 H24C 0.9600
C25 C26 1.458(10)
C25 N6 1.466(9)
C25 H25A 0.9700
C25 H25B 0.9700
C26 N7 1.358(9)
C26 C27 1.361(10)
C27 C28 1.405(11)
C27 H27 0.9300
C28 C29 1.360(10)
C28 H28 0.9300
C29 N7 1.382(9)
C29 C30 1.501(10)
C30 C35 1.518(10)
C30 C31 1.523(10)
C30 C33 1.547(10)
C31 C32 1.526(12)
C31 H31A 0.9700
C31 H31B 0.9700
C32 H32A 0.9600
C32 H32B 0.9600
C32 H32C 0.9600
C33 C34 1.520(13)
C33 H33A 0.9700
C33 H33B 0.9700
C34 H34A 0.9600
C34 H34B 0.9600
C34 H34C 0.9600
C35 C36 1.336(10)
C35 N8 1.367(9)
C36 C37 1.425(11)
C36 H36 0.9300
C37 C38 1.339(10)
C37 H37 0.9300
C38 N8 1.375(9)
C38 C39 1.479(10)
C39 N9 1.460(9)
C39 H39A 0.9700
C39 H39B 0.9700
C40 C42 1.345(12)
C40 N9 1.356(10)
C40 C41 1.482(13)
C41 H41A 0.9600
C41 H41B 0.9600
C41 H41C 0.9600
C42 C43 1.356(12)
C42 H42 0.9300
C43 N10 1.352(9)
C43 C44 1.500(12)
C44 H44A 0.9600
C44 H44B 0.9600
C44 H44C 0.9600
C45 N11 1.339(9)
C45 C47 1.394(11)
C45 C46 1.506(11)
C46 H46A 0.9600
C46 H46B 0.9600
C46 H46C 0.9600
C47 C48 1.364(11)
C47 H47 0.9300
C48 N12 1.341(9)
C48 C49 1.487(11)
C49 H49A 0.9600
C49 H49B 0.9600
C49 H49C 0.9600
C50 N12 1.466(8)
C50 H50A 0.9700
C50 H50B 0.9700
C51 C52 1.392(18)
C51 H51A 0.9600
C51 H51B 0.9600
C51 H51C 0.9600
C52 N13 1.103(17)
C53 N14 1.110(18)
C53 C54 1.43(2)
C54 H54A 0.9600
C54 H54B 0.9600
C54 H54C 0.9600
C55 N15 1.13(2)
C55 C56 1.49(2)
C56 H56A 0.9600
C56 H56B 0.9600
C56 H56C 0.9600
C57 C58 1.442(15)
C57 H57A 0.9600
C57 H57B 0.9600
C57 H57C 0.9600
C58 N16 1.099(14)
N1 H1 0.96(7)
N2 H2 0.80(7)
N3 N4 1.347(7)
N4 Pd1 2.013(6)
N5 N6 1.331(8)
N5 Pd1 2.010(6)
N7 H7 0.81(8)
N8 H8 0.81(8)
N9 N10 1.330(8)
N10 Pd2 2.015(6)
N11 N12 1.344(8)
N11 Pd2 2.001(6)
Cl1 Pd1 2.2769(18)
Cl2 Pd1 2.2773(17)
Cl3 Pd2 2.279(2)
Cl4 Pd2 2.2761(19)

loop_
_geom_hbond_atom_site_label_D
_geom_hbond_atom_site_label_H
_geom_hbond_atom_site_label_A
_geom_hbond_distance_DH
_geom_hbond_distance_HA
_geom_hbond_distance_DA
_geom_hbond_angle_DHA
N1 H1 Cl3 0.96(7) 2.56(7) 3.503(6) 167(6)
N2 H2 Cl1 0.80(7) 2.70(8) 3.460(6) 159(7)
N7 H7 Cl2 0.81(8) 2.73(8) 3.491(7) 157(7)
N8 H8 Cl4 0.81(8) 2.79(8) 3.564(6) 161(7)

loop_
_geom_torsion_atom_site_label_1
_geom_torsion_atom_site_label_2
_geom_torsion_atom_site_label_3
_geom_torsion_atom_site_label_4
_geom_torsion
N1 C1 C2 C3 0.0(8)
C50 C1 C2 C3 177.9(7)
C1 C2 C3 C4 0.0(9)
C2 C3 C4 N1 0.1(8)
C2 C3 C4 C5 179.6(7)
C3 C4 C5 C10 128.8(8)
N1 C4 C5 C10 -51.8(8)
C3 C4 C5 C6 -111.8(9)
N1 C4 C5 C6 67.6(8)
C3 C4 C5 C8 9.8(10)
N1 C4 C5 C8 -170.7(6)
C10 C5 C6 C7 179.6(7)
C4 C5 C6 C7 62.0(9)
C8 C5 C6 C7 -57.8(10)
C10 C5 C8 C9 70.0(8)
C6 C5 C8 C9 -52.5(9)
C4 C5 C8 C9 -173.1(7)
C6 C5 C10 C11 -3.9(11)
C4 C5 C10 C11 115.3(8)
C8 C5 C10 C11 -127.2(8)
C6 C5 C10 N2 -176.2(6)
C4 C5 C10 N2 -57.0(8)
C8 C5 C10 N2 60.6(8)
N2 C10 C11 C12 -0.3(8)
C5 C10 C11 C12 -173.4(7)
C10 C11 C12 C13 0.3(9)
C11 C12 C13 N2 -0.2(8)
C11 C12 C13 C14 176.4(7)
C12 C13 C14 N3 113.2(8)
N2 C13 C14 N3 -70.7(8)
N3 C15 C17 C18 0.8(8)
C16 C15 C17 C18 -178.8(8)
C15 C17 C18 N4 -1.0(8)
C15 C17 C18 C19 180.0(8)
N5 C21 C22 C23 -0.7(9)
C20 C21 C22 C23 179.0(8)
C21 C22 C23 N6 0.5(8)
C21 C22 C23 C24 179.4(8)
N6 C25 C26 N7 -74.3(9)
N6 C25 C26 C27 111.0(8)
N7 C26 C27 C28 -0.6(8)
C25 C26 C27 C28 174.9(7)
C26 C27 C28 C29 0.4(8)
C27 C28 C29 N7 -0.1(8)
C27 C28 C29 C30 -178.0(7)
C28 C29 C30 C35 124.0(8)
N7 C29 C30 C35 -53.7(8)
C28 C29 C30 C31 -117.8(9)
N7 C29 C30 C31 64.4(8)
C28 C29 C30 C33 5.3(11)
N7 C29 C30 C33 -172.4(6)
C29 C30 C31 C32 64.3(9)
C35 C30 C31 C32 -179.0(7)
C33 C30 C31 C32 -57.4(9)
C29 C30 C33 C34 178.3(7)
C35 C30 C33 C34 61.6(9)
C31 C30 C33 C34 -59.7(9)
C29 C30 C35 C36 122.2(9)
C31 C30 C35 C36 3.5(12)
C33 C30 C35 C36 -119.4(9)
C29 C30 C35 N8 -56.9(8)
C31 C30 C35 N8 -175.5(6)
C33 C30 C35 N8 61.6(9)
N8 C35 C36 C37 0.7(9)
C30 C35 C36 C37 -178.4(8)
C35 C36 C37 C38 -0.2(10)
C36 C37 C38 N8 -0.3(9)
C36 C37 C38 C39 177.5(7)
C37 C38 C39 N9 111.3(9)
N8 C38 C39 N9 -71.2(9)
N9 C40 C42 C43 0.4(9)
C41 C40 C42 C43 179.1(10)
C40 C42 C43 N10 -0.2(10)
C40 C42 C43 C44 -178.5(9)
N11 C45 C47 C48 0.3(10)
C46 C45 C47 C48 -179.3(9)
C45 C47 C48 N12 -0.9(10)
C45 C47 C48 C49 -179.1(10)
N1 C1 C50 N12 -75.2(8)
C2 C1 C50 N12 107.2(8)
C2 C1 N1 C4 0.1(7)
C50 C1 N1 C4 -178.0(6)
C3 C4 N1 C1 -0.1(8)
C5 C4 N1 C1 -179.6(6)
C12 C13 N2 C10 0.0(8)
C14 C13 N2 C10 -176.8(6)
C11 C10 N2 C13 0.2(8)
C5 C10 N2 C13 174.2(6)
C17 C15 N3 N4 -0.3(7)
C16 C15 N3 N4 179.4(6)
C17 C15 N3 C14 174.5(6)
C16 C15 N3 C14 -5.9(10)
C13 C14 N3 C15 -76.1(8)
C13 C14 N3 N4 98.1(7)
C17 C18 N4 N3 0.8(7)
C19 C18 N4 N3 179.9(7)
C17 C18 N4 Pd1 -178.5(5)
C19 C18 N4 Pd1 0.6(10)
C15 N3 N4 C18 -0.4(7)
C14 N3 N4 C18 -175.4(5)
C15 N3 N4 Pd1 178.9(4)
C14 N3 N4 Pd1 3.8(8)
C22 C21 N5 N6 0.7(8)
C20 C21 N5 N6 -179.1(7)
C22 C21 N5 Pd1 175.3(5)
C20 C21 N5 Pd1 -4.5(10)
C21 N5 N6 C23 -0.4(7)
Pd1 N5 N6 C23 -174.7(4)
C21 N5 N6 C25 -175.5(6)
Pd1 N5 N6 C25 10.1(9)
C22 C23 N6 N5 -0.1(8)
C24 C23 N6 N5 -179.2(6)
C22 C23 N6 C25 174.8(6)
C24 C23 N6 C25 -4.3(10)
C26 C25 N6 N5 98.4(8)
C26 C25 N6 C23 -75.8(9)
C27 C26 N7 C29 0.5(7)
C25 C26 N7 C29 -175.3(6)
C28 C29 N7 C26 -0.3(8)
C30 C29 N7 C26 178.0(6)
C36 C35 N8 C38 -0.9(8)
C30 C35 N8 C38 178.3(6)
C37 C38 N8 C35 0.8(8)
C39 C38 N8 C35 -177.3(6)
C42 C40 N9 N10 -0.5(9)
C41 C40 N9 N10 -179.3(8)
C42 C40 N9 C39 179.1(7)
C41 C40 N9 C39 0.3(13)
C38 C39 N9 N10 102.8(8)
C38 C39 N9 C40 -76.8(9)
C40 N9 N10 C43 0.4(8)
C39 N9 N10 C43 -179.3(6)
C40 N9 N10 Pd2 179.7(5)
C39 N9 N10 Pd2 0.0(9)
C42 C43 N10 N9 -0.1(9)
C44 C43 N10 N9 178.3(8)
C42 C43 N10 Pd2 -179.5(5)
C44 C43 N10 Pd2 -1.1(11)
C47 C45 N11 N12 0.5(8)
C46 C45 N11 N12 -179.9(7)
C47 C45 N11 Pd2 173.9(5)
C46 C45 N11 Pd2 -6.4(10)
C47 C48 N12 N11 1.3(9)
C49 C48 N12 N11 179.7(8)
C47 C48 N12 C50 173.6(7)
C49 C48 N12 C50 -8.0(13)
C45 N11 N12 C48 -1.1(8)
Pd2 N11 N12 C48 -174.4(5)
C45 N11 N12 C50 -173.9(6)
Pd2 N11 N12 C50 12.8(9)
C1 C50 N12 C48 -73.7(9)
C1 C50 N12 N11 97.8(7)
N6 N5 Pd1 N4 158.7(11)
C21 N5 Pd1 N4 -14.7(16)
N6 N5 Pd1 Cl1 72.0(5)
C21 N5 Pd1 Cl1 -101.3(5)
N6 N5 Pd1 Cl2 -101.9(5)
C21 N5 Pd1 Cl2 84.7(5)
C18 N4 Pd1 N5 -9.2(16)
N3 N4 Pd1 N5 171.6(11)
C18 N4 Pd1 Cl1 77.6(5)
N3 N4 Pd1 Cl1 -101.6(5)
C18 N4 Pd1 Cl2 -108.4(5)
N3 N4 Pd1 Cl2 72.5(5)
C45 N11 Pd2 N10 -13.4(16)
N12 N11 Pd2 N10 158.6(11)
C45 N11 Pd2 Cl4 -105.7(6)
N12 N11 Pd2 Cl4 66.3(5)
C45 N11 Pd2 Cl3 81.8(6)
N12 N11 Pd2 Cl3 -106.2(5)
N9 N10 Pd2 N11 166.1(10)
C43 N10 Pd2 N11 -14.6(16)
N9 N10 Pd2 Cl4 -101.3(6)
C43 N10 Pd2 Cl4 77.9(6)
N9 N10 Pd2 Cl3 71.2(6)
C43 N10 Pd2 Cl3 -109.5(6)
